data_1548685
loop_
_publ_author_name
'El-Hiti, Gamal A.'
'Smith, Keith'
'Hegazy, Amany S.'
'Alshammari, Mohammed B.'
'Kariuki, Benson M.'

_publ_section_title
;
 1,1-Dimethyl-3-[4-(trifluoromethyl)phenyl]urea
;
_journal_coeditor_code HB4201
_journal_issue 1
_journal_name_full IUCrData
_journal_page_first x180040
_journal_paper_doi 10.1107/S2414314618000408
_journal_volume 3
_journal_year 2018
_chemical_formula_iupac 'C10 H11 F3 N2 O'
_chemical_formula_moiety 'C10 H11 F3 N2 O'
_chemical_formula_sum 'C10 H11 F3 N2 O'
_chemical_formula_weight 232.21
_chemical_name_systematic
;
1,1-Dimethyl-3-[4-(trifluoromethyl)phenyl]urea
;
_space_group_crystal_system orthorhombic
_space_group_IT_number 61
_space_group_name_Hall '-P 2ac 2ab'
_space_group_name_H-M_alt 'P b c a'
_symmetry_space_group_name_Hall '-P 2ac 2ab'
_symmetry_space_group_name_H-M 'P b c a'
_atom_sites_solution_hydrogens geom
_audit_creation_method SHELXL-2013
_cell_angle_alpha 90
_cell_angle_beta 90
_cell_angle_gamma 90
_cell_formula_units_Z 8
_cell_length_a 9.8152(3)
_cell_length_b 10.0783(2)
_cell_length_c 22.5120(7)
_cell_measurement_reflns_used 2946
_cell_measurement_temperature 293(2)
_cell_measurement_theta_max 73.8330
_cell_measurement_theta_min 3.8840
_cell_volume 2226.90(11)
_computing_cell_refinement
;
CrysAlis PRO (Agilent, 2014)
;
_computing_data_collection
;
CrysAlis PRO (Agilent, 2014)
;
_computing_data_reduction
;
CrysAlis PRO (Agilent, 2014)
;
_computing_molecular_graphics
;
ORTEP-3 for Windows (Farrugia, 2012)
;
_computing_publication_material
;
WinGX (Farrugia, 2012) and CHEMDRAW Ultra (Cambridge Soft, 2001)
;
_computing_structure_refinement
;
SHELXL2013 (Sheldrick, 2008)
;
_computing_structure_solution
;
SHELXS2013 (Sheldrick, 2008)
;
_diffrn_ambient_temperature 293(2)
_diffrn_measured_fraction_theta_full 0.998
_diffrn_measured_fraction_theta_max 0.978
_diffrn_measurement_device_type 'Agilent SuperNova, Dual, Cu at zero, Atlas'
_diffrn_measurement_method '\w scans'
_diffrn_radiation_type CuK\a
_diffrn_radiation_wavelength 1.54184
_diffrn_reflns_av_R_equivalents 0.0296
_diffrn_reflns_limit_h_max 7
_diffrn_reflns_limit_h_min -11
_diffrn_reflns_limit_k_max 10
_diffrn_reflns_limit_k_min -12
_diffrn_reflns_limit_l_max 25
_diffrn_reflns_limit_l_min -28
_diffrn_reflns_number 7168
_diffrn_reflns_theta_full 67.684
_diffrn_reflns_theta_max 74.001
_diffrn_reflns_theta_min 3.927
_diffrn_standards_decay_% 0
_diffrn_standards_interval_count 0
_diffrn_standards_interval_time 0
_diffrn_standards_number 0
_exptl_absorpt_coefficient_mu 1.096
_exptl_absorpt_correction_T_max 0.974
_exptl_absorpt_correction_T_min 0.940
_exptl_absorpt_correction_type gaussian
_exptl_absorpt_process_details
;
(CrysAlis PRO; Agilent, 2014)
;
_exptl_crystal_colour colourless
_exptl_crystal_density_diffrn 1.385
_exptl_crystal_description block
_exptl_crystal_F_000 960
_exptl_crystal_size_max 0.297
_exptl_crystal_size_mid 0.225
_exptl_crystal_size_min 0.102
_refine_diff_density_max 0.161
_refine_diff_density_min -0.167
_refine_ls_extinction_coef 0.0102(9)
_refine_ls_extinction_expression Fc^*^=kFc[1+0.001xFc^2^\l^3^/sin(2\q)]^-1/4^
_refine_ls_extinction_method
;
SHELXL2013 (Sheldrick, 2008)
;
_refine_ls_goodness_of_fit_ref 1.061
_refine_ls_hydrogen_treatment constr
_refine_ls_matrix_type full
_refine_ls_number_parameters 176
_refine_ls_number_reflns 2217
_refine_ls_number_restraints 60
_refine_ls_restrained_S_all 1.102
_refine_ls_R_factor_all 0.0563
_refine_ls_R_factor_gt 0.0435
_refine_ls_shift/su_max 0.000
_refine_ls_shift/su_mean 0.000
_refine_ls_structure_factor_coef Fsqd
_refine_ls_weighting_details 'w=1/[\s^2^(Fo^2^)+(0.0878P)^2^+0.0492P] where P=(Fo^2^+2Fc^2^)/3'
_refine_ls_weighting_scheme calc
_refine_ls_wR_factor_gt 0.1281
_refine_ls_wR_factor_ref 0.1393
_reflns_number_gt 1708
_reflns_number_total 2217
_reflns_threshold_expression 'I > 2\s(I)'
_cod_data_source_file hb4201sup1.cif
_cod_data_source_block I
_cod_database_code 1548685
_shelx_space_group_comment
;
The symmetry employed for this shelxl refinement is uniquely defined
by the following loop, which should always be used as a source of
symmetry information in preference to the above space-group names.
They are only intended as comments.
;
_shelx_estimated_absorpt_t_min 0.737
_shelx_estimated_absorpt_t_max 0.896
_shelxl_version_number .2013

loop_
_space_group_symop_operation_xyz
'x, y, z'
'-x+1/2, -y, z+1/2'
'x+1/2, -y+1/2, -z'
'-x, y+1/2, -z+1/2'
'-x, -y, -z'
'x-1/2, y, -z-1/2'
'-x-1/2, y-1/2, z'
'x, -y-1/2, z-1/2'

loop_
_atom_site_type_symbol
_atom_site_label
_atom_site_fract_x
_atom_site_fract_y
_atom_site_fract_z
_atom_site_U_iso_or_equiv
_atom_site_adp_type
_atom_site_calc_flag
_atom_site_occupancy
_atom_site_disorder_assembly
_atom_site_disorder_group
C C1 0.5872(3) 0.0387(3) 0.72719(10) 0.1049(8) Uani d 1 . .
C C2 0.49935(19) 0.02575(19) 0.67302(8) 0.0730(5) Uani d 1 . .
C C3 0.5321(2) -0.06604(19) 0.62979(9) 0.0800(5) Uani d 1 . .
H H3 0.6070 -0.1214 0.6349 0.096 Uiso calc 1 . .
C C4 0.45445(17) -0.07598(15) 0.57921(8) 0.0678(4) Uani d 1 . .
H H4 0.4774 -0.1378 0.5502 0.081 Uiso calc 1 . .
C C5 0.34195(14) 0.00549(12) 0.57108(6) 0.0517(3) Uani d 1 . .
C C6 0.30912(16) 0.09806(14) 0.61453(7) 0.0613(4) Uani d 1 . .
H H6 0.2341 0.1533 0.6096 0.074 Uiso calc 1 . .
C C7 0.38819(18) 0.10778(17) 0.66514(7) 0.0707(5) Uani d 1 . .
H H7 0.3664 0.1701 0.6941 0.085 Uiso calc 1 . .
C C8 0.20108(14) 0.08594(11) 0.48853(6) 0.0517(3) Uani d 1 . .
C C9 0.0580(2) 0.15002(18) 0.40623(10) 0.0831(5) Uani d 1 . .
H H9A 0.0521 0.2304 0.4290 0.125 Uiso calc 1 . .
H H9B -0.0320 0.1199 0.3964 0.125 Uiso calc 1 . .
H H9C 0.1082 0.1665 0.3704 0.125 Uiso calc 1 . .
C C10 0.1105(2) -0.08604(16) 0.42132(9) 0.0778(5) Uani d 1 . .
H H10A 0.1922 -0.1151 0.4019 0.117 Uiso calc 1 . .
H H10B 0.0354 -0.0912 0.3941 0.117 Uiso calc 1 . .
H H10C 0.0928 -0.1418 0.4550 0.117 Uiso calc 1 . .
N N1 0.26294(13) -0.01353(10) 0.51968(5) 0.0546(3) Uani d 1 . .
H H1 0.2529 -0.0934 0.5070 0.065 Uiso calc 1 . .
N N2 0.12717(14) 0.04922(11) 0.44086(6) 0.0622(4) Uani d 1 . .
O O1 0.21290(14) 0.20262(9) 0.50340(5) 0.0728(4) Uani d 1 . .
F F1 0.7132(6) 0.024(2) 0.7171(3) 0.169(5) Uani d 0.423(12) A 1
F F2 0.5686(15) 0.1449(10) 0.7571(5) 0.170(5) Uani d 0.423(12) A 1
F F3 0.5525(14) -0.0492(11) 0.7660(4) 0.164(4) Uani d 0.423(12) A 1
F F1A 0.6752(9) 0.1385(8) 0.7205(3) 0.148(3) Uani d 0.577(12) A 2
F F3A 0.6621(13) -0.0643(6) 0.7389(4) 0.179(4) Uani d 0.577(12) A 2
F F2A 0.5211(7) 0.0711(18) 0.7739(2) 0.206(6) Uani d 0.577(12) A 2

loop_
_atom_site_aniso_label
_atom_site_aniso_U_11
_atom_site_aniso_U_22
_atom_site_aniso_U_33
_atom_site_aniso_U_12
_atom_site_aniso_U_13
_atom_site_aniso_U_23
C1 0.108(2) 0.137(2) 0.0695(13) -0.0207(16) -0.0197(12) 0.0095(13)
C2 0.0724(11) 0.0874(10) 0.0592(9) -0.0186(8) -0.0063(7) 0.0109(7)
C3 0.0773(11) 0.0784(10) 0.0841(12) 0.0059(8) -0.0200(9) 0.0042(8)
C4 0.0750(10) 0.0551(7) 0.0734(10) 0.0061(6) -0.0107(8) -0.0048(6)
C5 0.0568(8) 0.0428(5) 0.0554(7) -0.0081(5) 0.0007(6) 0.0026(5)
C6 0.0601(9) 0.0642(8) 0.0597(8) -0.0048(6) 0.0068(6) -0.0068(6)
C7 0.0772(11) 0.0825(10) 0.0523(8) -0.0172(8) 0.0104(7) -0.0088(7)
C8 0.0574(8) 0.0389(5) 0.0587(7) -0.0017(5) 0.0043(6) 0.0007(5)
C9 0.0924(13) 0.0718(10) 0.0850(12) 0.0069(8) -0.0206(10) 0.0156(8)
C10 0.0931(13) 0.0589(8) 0.0814(11) -0.0074(7) -0.0245(9) -0.0080(7)
N1 0.0669(7) 0.0348(5) 0.0620(7) -0.0007(4) -0.0077(5) -0.0041(4)
N2 0.0704(8) 0.0499(6) 0.0664(7) 0.0012(5) -0.0119(6) 0.0021(5)
O1 0.1053(10) 0.0351(5) 0.0781(7) 0.0012(4) -0.0095(6) -0.0024(4)
F1 0.086(3) 0.322(15) 0.099(4) -0.005(5) -0.029(2) -0.024(6)
F2 0.213(12) 0.172(6) 0.124(7) 0.007(5) -0.083(8) -0.061(5)
F3 0.203(9) 0.210(7) 0.078(4) -0.017(6) -0.043(4) 0.056(4)
F1A 0.148(5) 0.178(5) 0.116(4) -0.073(4) -0.067(3) 0.023(3)
F3A 0.217(8) 0.168(4) 0.152(6) 0.037(5) -0.117(6) 0.009(3)
F2A 0.140(4) 0.421(18) 0.0560(18) -0.029(8) -0.0078(18) -0.026(5)

loop_
_atom_type_symbol
_atom_type_description
_atom_type_scat_dispersion_real
_atom_type_scat_dispersion_imag
_atom_type_scat_source
C C 0.0181 0.0091 'International Tables Vol C Tables 4.2.6.8 and 6.1.1.4'
H H 0.0000 0.0000 'International Tables Vol C Tables 4.2.6.8 and 6.1.1.4'
N N 0.0311 0.0180 'International Tables Vol C Tables 4.2.6.8 and 6.1.1.4'
O O 0.0492 0.0322 'International Tables Vol C Tables 4.2.6.8 and 6.1.1.4'
F F 0.0727 0.0534 'International Tables Vol C Tables 4.2.6.8 and 6.1.1.4'

loop_
_geom_angle_atom_site_label_1
_geom_angle_atom_site_label_2
_geom_angle_atom_site_label_3
_geom_angle
F1 C1 F2 109.5(6)
F1 C1 F3 107.3(7)
F2 C1 F3 100.4(6)
F2A C1 F3A 108.9(6)
F2A C1 F1A 103.3(6)
F3A C1 F1A 105.0(5)
F1 C1 C2 113.9(3)
F2 C1 C2 114.9(4)
F2A C1 C2 113.6(4)
F3 C1 C2 109.8(4)
F3A C1 C2 114.9(3)
F1A C1 C2 110.3(2)
C7 C2 C3 119.65(16)
C7 C2 C1 120.4(2)
C3 C2 C1 119.9(2)
C4 C3 C2 120.26(17)
C4 C3 H3 119.9
C2 C3 H3 119.9
C3 C4 C5 120.50(16)
C3 C4 H4 119.8
C5 C4 H4 119.8
C4 C5 C6 119.25(14)
C4 C5 N1 117.81(13)
C6 C5 N1 122.89(13)
C7 C6 C5 119.85(15)
C7 C6 H6 120.1
C5 C6 H6 120.1
C2 C7 C6 120.49(16)
C2 C7 H7 119.8
C6 C7 H7 119.8
O1 C8 N2 122.07(12)
O1 C8 N1 121.39(13)
N2 C8 N1 116.54(11)
N2 C9 H9A 109.5
N2 C9 H9B 109.5
H9A C9 H9B 109.5
N2 C9 H9C 109.5
H9A C9 H9C 109.5
H9B C9 H9C 109.5
N2 C10 H10A 109.5
N2 C10 H10B 109.5
H10A C10 H10B 109.5
N2 C10 H10C 109.5
H10A C10 H10C 109.5
H10B C10 H10C 109.5
C8 N1 C5 124.59(10)
C8 N1 H1 117.7
C5 N1 H1 117.7
C8 N2 C10 124.32(12)
C8 N2 C9 119.22(13)
C10 N2 C9 116.46(14)

loop_
_geom_bond_atom_site_label_1
_geom_bond_atom_site_label_2
_geom_bond_distance
C1 F1 1.267(6)
C1 F2 1.277(7)
C1 F2A 1.277(7)
C1 F3 1.290(7)
C1 F3A 1.300(6)
C1 F1A 1.334(5)
C1 C2 1.499(3)
C2 C7 1.380(3)
C2 C3 1.381(3)
C3 C4 1.374(3)
C3 H3 0.9300
C4 C5 1.388(2)
C4 H4 0.9300
C5 C6 1.390(2)
C5 N1 1.4060(18)
C6 C7 1.382(2)
C6 H6 0.9300
C7 H7 0.9300
C8 O1 1.2281(16)
C8 N2 1.3471(19)
C8 N1 1.3658(17)
C9 N2 1.449(2)
C9 H9A 0.9600
C9 H9B 0.9600
C9 H9C 0.9600
C10 N2 1.4417(19)
C10 H10A 0.9600
C10 H10B 0.9600
C10 H10C 0.9600
N1 H1 0.8600

loop_
_geom_hbond_atom_site_label_D
_geom_hbond_atom_site_label_H
_geom_hbond_atom_site_label_A
_geom_hbond_site_symmetry_A
_geom_hbond_distance_DH
_geom_hbond_distance_HA
_geom_hbond_distance_DA
_geom_hbond_angle_DHA
N1 H1 O1 7_655 0.86 2.08 2.8939(13) 157

_cod_database_fobs_code 1548685
